data_2218202
loop_
_publ_author_name
'Yu, Ying-Hui'
'Shi, Ai-E'
'Su, Yu'
'Hou, Guang-Feng'
'Gao, Jin-Sheng'

_publ_section_title
;
 1,1'-(Butane-1,4-diyl)diimidazole-3,3'-diium tetrachloridozincate(II)
 dihydrate
;
_journal_coeditor_code NG2438
_journal_issue 5
_journal_name_full 'Acta Crystallographica Section E'
_journal_page_first m628
_journal_paper_doi 10.1107/S160053680800874X
_journal_volume 64
_journal_year 2008
_chemical_formula_iupac '(C10 H16 N4) [Zn Cl4], 2H2 O'
_chemical_formula_moiety 'C10 H16 N4 2+, Cl4 Zn 2-, 2H2 O'
_chemical_formula_sum 'C10 H20 Cl4 N4 O2 Zn'
_chemical_formula_weight 435.47
_chemical_name_systematic
;1,1'-(Butane-1,4-diyl)diimidazole-3,3'-diium tetrachloridozincate(II)
 dihydrate
;
_space_group_IT_number 13
_symmetry_cell_setting monoclinic
_symmetry_space_group_name_Hall '-P 2yac'
_symmetry_space_group_name_H-M 'P 1 2/n 1'
_atom_sites_solution_hydrogens geom
_atom_sites_solution_primary direct
_atom_sites_solution_secondary difmap
_cell_angle_alpha 90.00
_cell_angle_beta 95.23(3)
_cell_angle_gamma 90.00
_cell_formula_units_Z 2
_cell_length_a 7.4010(15)
_cell_length_b 10.927(2)
_cell_length_c 11.058(2)
_cell_measurement_reflns_used 6883
_cell_measurement_temperature 291(2)
_cell_measurement_theta_max 27.48
_cell_measurement_theta_min 3.18
_cell_volume 890.5(3)
_computing_cell_refinement 'RAPID-AUTO (Rigaku, 1998)'
_computing_data_collection 'RAPID-AUTO (Rigaku, 1998)'
_computing_data_reduction 'CrystalStructure (Rigaku/MSC, 2002)'
_computing_molecular_graphics 'SHELXTL (Sheldrick, 2008)'
_computing_publication_material 'SHELXL97 (Sheldrick, 2008)'
_computing_structure_refinement 'SHELXL97 (Sheldrick, 2008)'
_computing_structure_solution 'SHELXS97 (Sheldrick, 2008)'
_diffrn_ambient_temperature 291(2)
_diffrn_measured_fraction_theta_full 0.999
_diffrn_measured_fraction_theta_max 0.999
_diffrn_measurement_device_type 'Rigaku R-AXIS RAPID'
_diffrn_measurement_method \w
_diffrn_radiation_monochromator graphite
_diffrn_radiation_source 'fine-focus sealed tube'
_diffrn_radiation_type MoK\a
_diffrn_radiation_wavelength 0.71073
_diffrn_reflns_av_R_equivalents 0.0421
_diffrn_reflns_av_sigmaI/netI 0.0354
_diffrn_reflns_limit_h_max 9
_diffrn_reflns_limit_h_min -9
_diffrn_reflns_limit_k_max 14
_diffrn_reflns_limit_k_min -14
_diffrn_reflns_limit_l_max 14
_diffrn_reflns_limit_l_min -14
_diffrn_reflns_number 8575
_diffrn_reflns_theta_full 27.48
_diffrn_reflns_theta_max 27.48
_diffrn_reflns_theta_min 3.18
_diffrn_standards_decay_% 0
_diffrn_standards_interval_count 0
_diffrn_standards_interval_time 0
_diffrn_standards_number 0
_exptl_absorpt_coefficient_mu 1.986
_exptl_absorpt_correction_T_max 0.7509
_exptl_absorpt_correction_T_min 0.7126
_exptl_absorpt_correction_type multi-scan
_exptl_absorpt_process_details '(ABSCOR; Higashi, 1995)'
_exptl_crystal_colour colorless
_exptl_crystal_density_diffrn 1.624
_exptl_crystal_density_method 'not measured'
_exptl_crystal_description block
_exptl_crystal_F_000 444
_exptl_crystal_size_max 0.18
_exptl_crystal_size_mid 0.17
_exptl_crystal_size_min 0.15
_refine_diff_density_max 0.467
_refine_diff_density_min -0.369
_refine_ls_extinction_coef 0.038(3)
_refine_ls_extinction_expression Fc^*^=kFc[1+0.001xFc^2^\l^3^/sin(2\q)]^-1/4^
_refine_ls_extinction_method 'SHELXL97 (Sheldrick, 2008)'
_refine_ls_goodness_of_fit_ref 1.068
_refine_ls_hydrogen_treatment mixed
_refine_ls_matrix_type full
_refine_ls_number_parameters 101
_refine_ls_number_reflns 2042
_refine_ls_number_restraints 0
_refine_ls_restrained_S_all 1.068
_refine_ls_R_factor_all 0.0389
_refine_ls_R_factor_gt 0.0322
_refine_ls_shift/su_max 0.001
_refine_ls_shift/su_mean 0.000
_refine_ls_structure_factor_coef Fsqd
_refine_ls_weighting_details 'calc w=1/[\s^2^(Fo^2^)+(0.0301P)^2^+0.5173P] where P=(Fo^2^+2Fc^2^)/3'
_refine_ls_weighting_scheme calc
_refine_ls_wR_factor_gt 0.0766
_refine_ls_wR_factor_ref 0.0806
_reflns_number_gt 1760
_reflns_number_total 2042
_reflns_threshold_expression I>2\s(I)
_cod_data_source_file ng2438.cif
_cod_data_source_block I
_cod_original_cell_volume 890.6(3)
_cod_original_sg_symbol_H-M 'P 2/n'
_cod_database_code 2218202
_cod_database_fobs_code 2218202

loop_
_symmetry_equiv_pos_as_xyz
'x, y, z'
'-x+1/2, y, -z+1/2'
'-x, -y, -z'
'x-1/2, -y, z-1/2'

loop_
_atom_site_type_symbol
_atom_site_label
_atom_site_fract_x
_atom_site_fract_y
_atom_site_fract_z
_atom_site_U_iso_or_equiv
_atom_site_adp_type
_atom_site_calc_flag
_atom_site_refinement_flags
_atom_site_occupancy
Zn Zn1 0.7500 0.75494(3) 0.2500 0.03710(15) Uani d S 1
C C1 0.4713(3) 0.1878(2) 0.2017(2) 0.0405(5) Uani d . 1
H H1 0.4499 0.1104 0.1684 0.049 Uiso calc R 1
C C2 0.4320(4) 0.2946(2) 0.1464(2) 0.0469(6) Uani d . 1
H H2 0.3790 0.3056 0.0676 0.056 Uiso calc R 1
C C3 0.5555(4) 0.3335(2) 0.3300(2) 0.0448(6) Uani d . 1
H H4 0.6019 0.3752 0.3993 0.054 Uiso calc R 1
C C4 0.6136(3) 0.1221(2) 0.4085(2) 0.0450(6) Uani d . 1
H H5 0.6771 0.1641 0.4770 0.054 Uiso calc R 1
H H6 0.6995 0.0680 0.3742 0.054 Uiso calc R 1
C C5 0.4626(3) 0.0464(2) 0.4529(2) 0.0376(5) Uani d . 1
H H7 0.3985 0.0040 0.3849 0.045 Uiso calc R 1
H H8 0.3770 0.0997 0.4885 0.045 Uiso calc R 1
Cl Cl2 0.87983(10) 0.63431(6) 0.11389(5) 0.0543(2) Uani d . 1
Cl Cl3 0.96871(9) 0.86758(5) 0.35304(6) 0.0529(2) Uani d . 1
H H3 0.475(4) 0.461(3) 0.216(3) 0.066(9) Uiso d . 1
N N1 0.5489(2) 0.21294(16) 0.31649(16) 0.0347(4) Uani d . 1
N N2 0.4846(3) 0.3841(2) 0.2278(2) 0.0499(5) Uani d . 1
O O1 0.3280(3) 0.6019(2) 0.1132(2) 0.0775(7) Uani d . 1
H H9 0.2192 0.6042 0.1319 0.116 Uiso d R 1
H H10 0.3814 0.6708 0.1191 0.116 Uiso d R 1

loop_
_atom_site_aniso_label
_atom_site_aniso_U_11
_atom_site_aniso_U_22
_atom_site_aniso_U_33
_atom_site_aniso_U_12
_atom_site_aniso_U_13
_atom_site_aniso_U_23
Zn1 0.0465(2) 0.0277(2) 0.0365(2) 0.000 0.00102(15) 0.000
C1 0.0413(12) 0.0380(12) 0.0412(12) 0.0001(10) -0.0009(10) -0.0065(10)
C2 0.0495(14) 0.0545(14) 0.0359(12) 0.0036(12) 0.0001(10) 0.0056(11)
C3 0.0631(16) 0.0326(11) 0.0393(12) -0.0061(10) 0.0085(11) -0.0020(10)
C4 0.0403(13) 0.0434(13) 0.0499(13) -0.0007(10) -0.0029(10) 0.0146(11)
C5 0.0362(11) 0.0354(11) 0.0408(12) 0.0017(9) 0.0019(9) 0.0055(10)
Cl2 0.0739(5) 0.0480(4) 0.0405(3) 0.0215(3) 0.0029(3) -0.0024(3)
Cl3 0.0563(4) 0.0355(3) 0.0639(4) -0.0094(3) -0.0101(3) 0.0011(3)
N1 0.0374(10) 0.0297(8) 0.0371(9) -0.0009(7) 0.0030(8) 0.0036(7)
N2 0.0659(15) 0.0330(10) 0.0522(12) 0.0040(10) 0.0135(10) 0.0086(9)
O1 0.0740(15) 0.0611(13) 0.0940(17) -0.0160(11) -0.0113(12) 0.0114(12)

loop_
_atom_type_symbol
_atom_type_description
_atom_type_scat_dispersion_real
_atom_type_scat_dispersion_imag
_atom_type_scat_source
C C 0.0033 0.0016 'International Tables Vol C Tables 4.2.6.8 and 6.1.1.4'
H H 0.0000 0.0000 'International Tables Vol C Tables 4.2.6.8 and 6.1.1.4'
N N 0.0061 0.0033 'International Tables Vol C Tables 4.2.6.8 and 6.1.1.4'
O O 0.0106 0.0060 'International Tables Vol C Tables 4.2.6.8 and 6.1.1.4'
Zn Zn 0.2839 1.4301 'International Tables Vol C Tables 4.2.6.8 and 6.1.1.4'
Cl Cl 0.1484 0.1585 'International Tables Vol C Tables 4.2.6.8 and 6.1.1.4'

loop_
_geom_angle_atom_site_label_1
_geom_angle_atom_site_label_2
_geom_angle_atom_site_label_3
_geom_angle_site_symmetry_1
_geom_angle_site_symmetry_3
_geom_angle
Cl3 Zn1 Cl3 . 2_655 113.93(4)
Cl3 Zn1 Cl2 . . 108.83(3)
Cl3 Zn1 Cl2 2_655 . 107.95(3)
Cl3 Zn1 Cl2 . 2_655 107.95(3)
Cl3 Zn1 Cl2 2_655 2_655 108.83(3)
Cl2 Zn1 Cl2 . 2_655 109.29(4)
C2 C1 N1 . . 107.7(2)
C2 C1 H1 . . 126.2
N1 C1 H1 . . 126.2
C1 C2 N2 . . 106.7(2)
C1 C2 H2 . . 126.7
N2 C2 H2 . . 126.7
N2 C3 N1 . . 108.1(2)
N2 C3 H4 . . 125.9
N1 C3 H4 . . 125.9
N1 C4 C5 . . 113.02(19)
N1 C4 H5 . . 109.0
C5 C4 H5 . . 109.0
N1 C4 H6 . . 109.0
C5 C4 H6 . . 109.0
H5 C4 H6 . . 107.8
C4 C5 C5 . 3_656 110.7(2)
C4 C5 H7 . . 109.5
C5 C5 H7 3_656 . 109.5
C4 C5 H8 . . 109.5
C5 C5 H8 3_656 . 109.5
H7 C5 H8 . . 108.1
C3 N1 C1 . . 108.14(19)
C3 N1 C4 . . 125.9(2)
C1 N1 C4 . . 125.95(19)
C3 N2 C2 . . 109.4(2)
C3 N2 H3 . . 125(2)
C2 N2 H3 . . 126(2)
H9 O1 H10 . . 113.5

loop_
_geom_bond_atom_site_label_1
_geom_bond_atom_site_label_2
_geom_bond_site_symmetry_2
_geom_bond_distance
Zn1 Cl3 . 2.2577(8)
Zn1 Cl3 2_655 2.2577(8)
Zn1 Cl2 . 2.2782(8)
Zn1 Cl2 2_655 2.2782(7)
C1 C2 . 1.337(3)
C1 N1 . 1.372(3)
C1 H1 . 0.9300
C2 N2 . 1.362(3)
C2 H2 . 0.9300
C3 N2 . 1.322(3)
C3 N1 . 1.326(3)
C3 H4 . 0.9300
C4 N1 . 1.470(3)
C4 C5 . 1.508(3)
C4 H5 . 0.9700
C4 H6 . 0.9700
C5 C5 3_656 1.521(4)
C5 H7 . 0.9700
C5 H8 . 0.9700
N2 H3 . 0.85(3)
O1 H9 . 0.8500
O1 H10 . 0.8501

loop_
_geom_hbond_atom_site_label_D
_geom_hbond_atom_site_label_H
_geom_hbond_atom_site_label_A
_geom_hbond_site_symmetry_A
_geom_hbond_distance_DH
_geom_hbond_distance_HA
_geom_hbond_distance_DA
_geom_hbond_angle_DHA
O1 H10 Cl3 2_655 0.85 2.43 3.275(2) 177.1
O1 H9 Cl2 1_455 0.85 2.52 3.337(3) 160.6
N2 H3 Cl2 2_655 0.85(3) 2.82(3) 3.350(2) 122(3)
N2 H3 O1 . 0.85(3) 2.15(3) 2.890(3) 145(3)
